data_1571369
loop_
_publ_author_name
'Bhutto, Samuel M.'
'Hooper, Reagan X.'
'McWilliams, Sean F.'
'Mercado, Brandon Q.'
'Holland, Patrick L.'

_publ_section_title
;
 Iron(iv) alkyl complexes: electronic structure contributions to Fe-C bond
 homolysis and migration reactions that form N-C bonds from N<sub>2</sub>.
;
_journal_issue 10
_journal_name_full 'Chemical science'
_journal_page_first 3485
_journal_page_last 3494
_journal_paper_doi 10.1039/d3sc05939a
_journal_volume 15
_journal_year 2024
_chemical_formula_sum 'C41 H62 Fe N4 Si2'
_chemical_formula_weight 722.97
_space_group_crystal_system monoclinic
_space_group_IT_number 14
_space_group_name_Hall '-P 2yn'
_space_group_name_H-M_alt 'P 1 21/n 1'
_atom_sites_solution_hydrogens geom
_atom_sites_solution_primary SHELXT
_atom_sites_solution_secondary difmap
_audit_creation_method SHELXL-2014/7
_audit_update_record
;
2022-12-13 deposited with the CCDC.	2024-02-06 downloaded from the CCDC.
;
_cell_angle_alpha 90
_cell_angle_beta 95.2570(10)
_cell_angle_gamma 90
_cell_formula_units_Z 4
_cell_length_a 11.9946(2)
_cell_length_b 19.7217(3)
_cell_length_c 17.1523(3)
_cell_measurement_reflns_used 65353
_cell_measurement_temperature 93(2)
_cell_measurement_theta_max 66.7920
_cell_measurement_theta_min 2.2420
_cell_volume 4040.38(12)
_computing_cell_refinement 'CrysAlisPro 1.171.42.49 (Rigaku OD, 2022)'
_computing_data_collection 'CrysAlisPro 1.171.42.49 (Rigaku OD, 2022)'
_computing_data_reduction 'CrysAlisPro 1.171.42.49 (Rigaku OD, 2022)'
_computing_molecular_graphics 'Olex2 (Dolomanov et al., 2009)'
_computing_publication_material 'CIFTAB-2014/2 (Sheldrick, 2014)'
_computing_structure_refinement 'SHELXL-2014/7 (Sheldrick, 2014)'
_computing_structure_solution 'SHELXT-2014/5 (Sheldrick, 2014)'
_diffrn_ambient_temperature 93(2)
_diffrn_detector_area_resol_mean 22.2
_diffrn_measured_fraction_theta_full 0.998
_diffrn_measured_fraction_theta_max 0.998
_diffrn_measurement_device_type 'Rigaku Saturn 944+ CCD'
_diffrn_measurement_method \w
_diffrn_radiation_type CuK\a
_diffrn_radiation_wavelength 1.54184
_diffrn_reflns_av_R_equivalents 0.0574
_diffrn_reflns_av_unetI/netI 0.0168
_diffrn_reflns_Laue_measured_fraction_full 0.998
_diffrn_reflns_Laue_measured_fraction_max 0.998
_diffrn_reflns_limit_h_max 14
_diffrn_reflns_limit_h_min -14
_diffrn_reflns_limit_k_max 23
_diffrn_reflns_limit_k_min -23
_diffrn_reflns_limit_l_max 20
_diffrn_reflns_limit_l_min -20
_diffrn_reflns_number 126800
_diffrn_reflns_point_group_measured_fraction_full 0.998
_diffrn_reflns_point_group_measured_fraction_max 0.998
_diffrn_reflns_theta_full 66.601
_diffrn_reflns_theta_max 66.601
_diffrn_reflns_theta_min 3.423
_diffrn_source 'microfocus rotating anode'
_exptl_absorpt_coefficient_mu 3.798
_exptl_absorpt_correction_T_max 1.00000
_exptl_absorpt_correction_T_min 0.79405
_exptl_absorpt_correction_type multi-scan
_exptl_absorpt_process_details
; 
CrysAlisPro 1.171.42.49 (Rigaku Oxford Diffraction, 2022) 
Empirical absorption correction using spherical harmonics, 
implemented in SCALE3 ABSPACK scaling algorithm. 
;
_exptl_crystal_colour Black
_exptl_crystal_density_diffrn 1.189
_exptl_crystal_description Plate
_exptl_crystal_F_000 1560
_exptl_crystal_size_max 0.200
_exptl_crystal_size_mid 0.200
_exptl_crystal_size_min 0.020
_refine_diff_density_max 0.379
_refine_diff_density_min -0.318
_refine_diff_density_rms 0.040
_refine_ls_extinction_method none
_refine_ls_goodness_of_fit_ref 1.037
_refine_ls_hydrogen_treatment constr
_refine_ls_matrix_type full
_refine_ls_number_parameters 447
_refine_ls_number_reflns 7123
_refine_ls_number_restraints 0
_refine_ls_restrained_S_all 1.037
_refine_ls_R_factor_all 0.0313
_refine_ls_R_factor_gt 0.0295
_refine_ls_shift/su_max 0.001
_refine_ls_shift/su_mean 0.000
_refine_ls_structure_factor_coef Fsqd
_refine_ls_weighting_details 'w=1/[\s^2^(Fo^2^)+(0.0342P)^2^+2.2267P] where P=(Fo^2^+2Fc^2^)/3'
_refine_ls_weighting_scheme calc
_refine_ls_wR_factor_gt 0.0733
_refine_ls_wR_factor_ref 0.0744
_reflns_Friedel_coverage 0.000
_reflns_number_gt 6762
_reflns_number_total 7123
_reflns_threshold_expression 'I > 2\s(I)'
_cod_data_source_file d3sc05939a2.cif
_cod_data_source_block 007a-22007
_cod_original_sg_symbol_H-M 'P 21/n'
_cod_database_code 1571369
_shelx_shelxl_version_number 2014/7
_shelx_space_group_comment
; 
The symmetry employed for this shelxl refinement is uniquely defined 
by the following loop, which should always be used as a source of 
symmetry information in preference to the above space-group names. 
They are only intended as comments. 
;
_shelx_estimated_absorpt_t_min 0.517
_shelx_estimated_absorpt_t_max 0.928

loop_
_space_group_symop_operation_xyz
'x, y, z'
'-x+1/2, y+1/2, -z+1/2'
'-x, -y, -z'
'x-1/2, -y-1/2, z-1/2'

loop_
_atom_site_label
_atom_site_type_symbol
_atom_site_fract_x
_atom_site_fract_y
_atom_site_fract_z
_atom_site_U_iso_or_equiv
_atom_site_adp_type
_atom_site_occupancy
_atom_site_site_symmetry_order
_atom_site_calc_flag
_atom_site_refinement_flags_posn
_atom_site_refinement_flags_adp
_atom_site_refinement_flags_occupancy
_atom_site_disorder_assembly
_atom_site_disorder_group
Fe1 Fe 0.53522(2) 0.30813(2) 0.26502(2) 0.01514(7) Uani 1 1 d . . . . .
Si24 Si 0.25317(3) 0.18775(2) 0.20501(3) 0.02126(10) Uani 1 1 d . . . . .
Si14 Si 0.45862(4) 0.15714(2) 0.12982(3) 0.02272(10) Uani 1 1 d . . . . .
N1 N 0.46309(10) 0.22209(6) 0.27547(7) 0.0205(3) Uani 1 1 d . . . . .
N2 N 0.39907(11) 0.18666(6) 0.21188(8) 0.0219(3) Uani 1 1 d . . . . .
N11 N 0.48303(10) 0.39983(6) 0.29494(7) 0.0162(2) Uani 1 1 d . . . . .
N21 N 0.69657(10) 0.33392(6) 0.26950(7) 0.0166(3) Uani 1 1 d . . . . .
C11 C 0.50777(13) 0.51050(8) 0.36073(10) 0.0246(3) Uani 1 1 d . . . . .
H11A H 0.4589 0.5312 0.3183 0.037 Uiso 1 1 calc R U . . .
H11B H 0.5702 0.5412 0.3761 0.037 Uiso 1 1 calc R U . . .
H11C H 0.4649 0.5022 0.4058 0.037 Uiso 1 1 calc R U . . .
C21 C 0.55282(12) 0.44413(7) 0.33291(9) 0.0182(3) Uani 1 1 d . . . . .
C31 C 0.66863(12) 0.43350(8) 0.34722(9) 0.0201(3) Uani 1 1 d . . . . .
H31 H 0.7065 0.4635 0.3840 0.024 Uiso 1 1 calc R U . . .
C41 C 0.73639(12) 0.38487(7) 0.31497(9) 0.0183(3) Uani 1 1 d . . . . .
C51 C 0.86119(12) 0.39287(8) 0.33456(10) 0.0241(3) Uani 1 1 d . . . . .
H51A H 0.8843 0.3681 0.3829 0.036 Uiso 1 1 calc R U . . .
H51B H 0.8794 0.4410 0.3417 0.036 Uiso 1 1 calc R U . . .
H51C H 0.9008 0.3746 0.2917 0.036 Uiso 1 1 calc R U . . .
C12 C 0.36825(12) 0.41915(7) 0.27429(8) 0.0161(3) Uani 1 1 d . . . . .
C62 C 0.33768(12) 0.43825(7) 0.19605(9) 0.0174(3) Uani 1 1 d . . . . .
C52 C 0.22686(12) 0.45741(7) 0.17537(9) 0.0201(3) Uani 1 1 d . . . . .
H52 H 0.2053 0.4720 0.1234 0.024 Uiso 1 1 calc R U . . .
C42 C 0.14810(12) 0.45557(8) 0.22902(9) 0.0220(3) Uani 1 1 d . . . . .
H42 H 0.0731 0.4690 0.2140 0.026 Uiso 1 1 calc R U . . .
C32 C 0.17855(12) 0.43408(8) 0.30485(9) 0.0207(3) Uani 1 1 d . . . . .
H32 H 0.1233 0.4319 0.3411 0.025 Uiso 1 1 calc R U . . .
C22 C 0.28854(12) 0.41554(7) 0.32919(9) 0.0184(3) Uani 1 1 d . . . . .
C102 C 0.42260(12) 0.43739(8) 0.13560(9) 0.0200(3) Uani 1 1 d . . . . .
H102 H 0.4756 0.3993 0.1500 0.024 Uiso 1 1 calc R U . . .
C112 C 0.49220(14) 0.50226(8) 0.13774(10) 0.0262(3) Uani 1 1 d . . . . .
H11D H 0.5467 0.4994 0.0986 0.039 Uiso 1 1 calc R U . . .
H11E H 0.5318 0.5078 0.1899 0.039 Uiso 1 1 calc R U . . .
H11F H 0.4428 0.5412 0.1261 0.039 Uiso 1 1 calc R U . . .
C122 C 0.37022(14) 0.42320(9) 0.05251(9) 0.0272(4) Uani 1 1 d . . . . .
H12A H 0.3234 0.4617 0.0340 0.041 Uiso 1 1 calc R U . . .
H12B H 0.3241 0.3822 0.0526 0.041 Uiso 1 1 calc R U . . .
H12C H 0.4296 0.4166 0.0176 0.041 Uiso 1 1 calc R U . . .
C72 C 0.31549(13) 0.38740(8) 0.41126(9) 0.0220(3) Uani 1 1 d . . . . .
H72 H 0.3987 0.3866 0.4227 0.026 Uiso 1 1 calc R U . . .
C82 C 0.26635(15) 0.43029(10) 0.47434(10) 0.0323(4) Uani 1 1 d . . . . .
H82A H 0.2944 0.4768 0.4721 0.048 Uiso 1 1 calc R U . . .
H82B H 0.2887 0.4110 0.5261 0.048 Uiso 1 1 calc R U . . .
H82C H 0.1845 0.4305 0.4652 0.048 Uiso 1 1 calc R U . . .
C92 C 0.27262(15) 0.31424(8) 0.41415(10) 0.0281(4) Uani 1 1 d . . . . .
H92A H 0.1917 0.3135 0.3996 0.042 Uiso 1 1 calc R U . . .
H92B H 0.2883 0.2963 0.4673 0.042 Uiso 1 1 calc R U . . .
H92C H 0.3105 0.2862 0.3774 0.042 Uiso 1 1 calc R U . . .
C13 C 0.77183(12) 0.29527(7) 0.22556(9) 0.0171(3) Uani 1 1 d . . . . .
C63 C 0.79010(12) 0.31783(8) 0.14983(9) 0.0189(3) Uani 1 1 d . . . . .
C53 C 0.85783(12) 0.27901(8) 0.10568(9) 0.0227(3) Uani 1 1 d . . . . .
H53 H 0.8728 0.2942 0.0551 0.027 Uiso 1 1 calc R U . . .
C43 C 0.90382(13) 0.21851(8) 0.13435(10) 0.0244(3) Uani 1 1 d . . . . .
H43 H 0.9490 0.1922 0.1032 0.029 Uiso 1 1 calc R U . . .
C33 C 0.88393(13) 0.19652(8) 0.20813(10) 0.0229(3) Uani 1 1 d . . . . .
H33 H 0.9149 0.1546 0.2269 0.027 Uiso 1 1 calc R U . . .
C23 C 0.81940(12) 0.23445(8) 0.25571(9) 0.0194(3) Uani 1 1 d . . . . .
C103 C 0.73691(13) 0.38270(8) 0.11533(9) 0.0222(3) Uani 1 1 d . . . . .
H103 H 0.6676 0.3915 0.1420 0.027 Uiso 1 1 calc R U . . .
C113 C 0.81475(15) 0.44377(8) 0.13068(11) 0.0314(4) Uani 1 1 d . . . . .
H11G H 0.8288 0.4511 0.1872 0.047 Uiso 1 1 calc R U . . .
H11H H 0.7794 0.4842 0.1061 0.047 Uiso 1 1 calc R U . . .
H11I H 0.8858 0.4350 0.1085 0.047 Uiso 1 1 calc R U . . .
C123 C 0.70247(15) 0.37710(9) 0.02724(10) 0.0312(4) Uani 1 1 d . . . . .
H12D H 0.7696 0.3762 -0.0013 0.047 Uiso 1 1 calc R U . . .
H12E H 0.6561 0.4162 0.0101 0.047 Uiso 1 1 calc R U . . .
H12F H 0.6596 0.3353 0.0166 0.047 Uiso 1 1 calc R U . . .
C73 C 0.80444(13) 0.20930(8) 0.33774(9) 0.0228(3) Uani 1 1 d . . . . .
H73 H 0.7497 0.2399 0.3609 0.027 Uiso 1 1 calc R U . . .
C83 C 0.91520(15) 0.21211(10) 0.39049(10) 0.0333(4) Uani 1 1 d . . . . .
H83A H 0.9674 0.1786 0.3725 0.050 Uiso 1 1 calc R U . . .
H83B H 0.9009 0.2020 0.4446 0.050 Uiso 1 1 calc R U . . .
H83C H 0.9478 0.2575 0.3879 0.050 Uiso 1 1 calc R U . . .
C93 C 0.75739(14) 0.13736(8) 0.33725(11) 0.0301(4) Uani 1 1 d . . . . .
H93A H 0.6886 0.1352 0.3018 0.045 Uiso 1 1 calc R U . . .
H93B H 0.7408 0.1250 0.3903 0.045 Uiso 1 1 calc R U . . .
H93C H 0.8126 0.1057 0.3193 0.045 Uiso 1 1 calc R U . . .
C1 C 0.48514(12) 0.18552(8) 0.34479(9) 0.0199(3) Uani 1 1 d . . . . .
C2 C 0.53476(13) 0.22100(9) 0.41076(9) 0.0247(3) Uani 1 1 d . . . . .
H2 H 0.5470 0.2684 0.4072 0.030 Uiso 1 1 calc R U . . .
C3 C 0.56560(14) 0.18785(10) 0.48024(10) 0.0316(4) Uani 1 1 d . . . . .
H3 H 0.6009 0.2124 0.5233 0.038 Uiso 1 1 calc R U . . .
C4 C 0.54550(14) 0.11913(10) 0.48774(11) 0.0344(4) Uani 1 1 d . . . . .
H4 H 0.5670 0.0963 0.5355 0.041 Uiso 1 1 calc R U . . .
C5 C 0.49342(13) 0.08428(9) 0.42434(11) 0.0310(4) Uani 1 1 d . . . . .
H5 H 0.4780 0.0373 0.4294 0.037 Uiso 1 1 calc R U . . .
C6 C 0.46331(13) 0.11664(8) 0.35363(10) 0.0260(4) Uani 1 1 d . . . . .
H6 H 0.4276 0.0917 0.3110 0.031 Uiso 1 1 calc R U . . .
C24 C 0.22926(14) 0.13232(9) 0.11622(10) 0.0293(4) Uani 1 1 d . . . . .
H24A H 0.2280 0.0840 0.1320 0.035 Uiso 1 1 calc R U . . .
H24B H 0.1565 0.1434 0.0870 0.035 Uiso 1 1 calc R U . . .
C14 C 0.32611(14) 0.14504(10) 0.06405(10) 0.0328(4) Uani 1 1 d . . . . .
H14A H 0.3103 0.1860 0.0315 0.039 Uiso 1 1 calc R U . . .
H14B H 0.3339 0.1059 0.0289 0.039 Uiso 1 1 calc R U . . .
C64 C 0.19796(14) 0.27532(8) 0.18912(10) 0.0270(4) Uani 1 1 d . . . . .
H64A H 0.2221 0.3034 0.2347 0.040 Uiso 1 1 calc R U . . .
H64B H 0.1160 0.2740 0.1820 0.040 Uiso 1 1 calc R U . . .
H64C H 0.2267 0.2946 0.1423 0.040 Uiso 1 1 calc R U . . .
C54 C 0.19332(14) 0.15018(9) 0.29160(10) 0.0292(4) Uani 1 1 d . . . . .
H54A H 0.2140 0.1022 0.2961 0.044 Uiso 1 1 calc R U . . .
H54B H 0.1116 0.1543 0.2853 0.044 Uiso 1 1 calc R U . . .
H54C H 0.2228 0.1743 0.3391 0.044 Uiso 1 1 calc R U . . .
C44 C 0.55324(15) 0.22113(9) 0.09158(10) 0.0318(4) Uani 1 1 d . . . . .
H44A H 0.5169 0.2657 0.0901 0.048 Uiso 1 1 calc R U . . .
H44B H 0.5696 0.2084 0.0386 0.048 Uiso 1 1 calc R U . . .
H44C H 0.6232 0.2231 0.1258 0.048 Uiso 1 1 calc R U . . .
C34 C 0.53865(17) 0.07686(9) 0.14627(12) 0.0370(4) Uani 1 1 d . . . . .
H34A H 0.6030 0.0846 0.1847 0.056 Uiso 1 1 calc R U . . .
H34B H 0.5650 0.0616 0.0968 0.056 Uiso 1 1 calc R U . . .
H34C H 0.4901 0.0421 0.1660 0.056 Uiso 1 1 calc R U . . .

loop_
_atom_site_aniso_label
_atom_site_aniso_U_11
_atom_site_aniso_U_22
_atom_site_aniso_U_33
_atom_site_aniso_U_23
_atom_site_aniso_U_13
_atom_site_aniso_U_12
Fe1 0.01355(12) 0.01268(12) 0.01935(13) -0.00066(9) 0.00232(9) -0.00058(8)
Si24 0.0184(2) 0.0185(2) 0.0270(2) -0.00227(16) 0.00266(17) -0.00325(15)
Si14 0.0222(2) 0.0212(2) 0.0254(2) -0.00165(17) 0.00612(17) -0.00534(17)
N1 0.0203(6) 0.0198(6) 0.0212(7) -0.0015(5) 0.0013(5) -0.0034(5)
N2 0.0198(6) 0.0212(7) 0.0246(7) -0.0042(5) 0.0016(5) -0.0045(5)
N11 0.0144(6) 0.0167(6) 0.0172(6) -0.0003(5) 0.0008(5) 0.0007(5)
N21 0.0153(6) 0.0166(6) 0.0182(6) -0.0004(5) 0.0026(5) 0.0015(5)
C11 0.0223(8) 0.0213(8) 0.0298(9) -0.0077(7) -0.0002(6) 0.0013(6)
C21 0.0209(7) 0.0171(7) 0.0167(7) -0.0020(6) 0.0016(6) 0.0002(6)
C31 0.0190(7) 0.0197(7) 0.0208(8) -0.0053(6) -0.0015(6) -0.0013(6)
C41 0.0171(7) 0.0188(7) 0.0187(7) 0.0014(6) 0.0005(6) -0.0014(6)
C51 0.0159(7) 0.0262(8) 0.0299(9) -0.0057(7) 0.0003(6) -0.0022(6)
C12 0.0159(7) 0.0116(7) 0.0204(7) -0.0023(6) -0.0001(6) 0.0009(5)
C62 0.0191(7) 0.0121(7) 0.0208(8) -0.0013(6) 0.0007(6) -0.0015(6)
C52 0.0220(8) 0.0163(7) 0.0213(8) 0.0018(6) -0.0024(6) 0.0007(6)
C42 0.0173(7) 0.0180(7) 0.0299(9) -0.0004(6) -0.0017(6) 0.0029(6)
C32 0.0175(7) 0.0199(8) 0.0250(8) -0.0022(6) 0.0044(6) 0.0014(6)
C22 0.0185(7) 0.0166(7) 0.0200(8) -0.0034(6) 0.0010(6) 0.0004(6)
C102 0.0217(7) 0.0187(7) 0.0198(8) 0.0027(6) 0.0023(6) 0.0009(6)
C112 0.0269(8) 0.0266(8) 0.0256(8) 0.0023(7) 0.0047(7) -0.0053(7)
C122 0.0320(9) 0.0299(9) 0.0200(8) -0.0003(7) 0.0038(7) -0.0045(7)
C72 0.0190(7) 0.0289(8) 0.0183(8) -0.0002(6) 0.0025(6) 0.0037(6)
C82 0.0330(9) 0.0421(10) 0.0221(8) -0.0048(8) 0.0042(7) 0.0055(8)
C92 0.0306(9) 0.0303(9) 0.0234(9) 0.0060(7) 0.0031(7) 0.0026(7)
C13 0.0115(7) 0.0187(7) 0.0212(8) -0.0035(6) 0.0024(6) -0.0017(6)
C63 0.0152(7) 0.0209(7) 0.0206(8) -0.0011(6) 0.0009(6) -0.0030(6)
C53 0.0189(7) 0.0288(8) 0.0208(8) -0.0022(6) 0.0045(6) -0.0038(6)
C43 0.0184(7) 0.0282(8) 0.0272(9) -0.0074(7) 0.0056(6) 0.0018(6)
C33 0.0180(7) 0.0220(8) 0.0286(9) -0.0015(6) 0.0017(6) 0.0028(6)
C23 0.0135(7) 0.0207(8) 0.0241(8) -0.0009(6) 0.0021(6) -0.0004(6)
C103 0.0208(7) 0.0227(8) 0.0234(8) 0.0034(6) 0.0041(6) 0.0003(6)
C113 0.0358(9) 0.0230(9) 0.0352(10) 0.0021(7) 0.0018(8) -0.0024(7)
C123 0.0353(9) 0.0298(9) 0.0278(9) 0.0075(7) -0.0013(7) -0.0039(7)
C73 0.0215(8) 0.0224(8) 0.0254(8) 0.0039(7) 0.0065(6) 0.0052(6)
C83 0.0344(10) 0.0384(10) 0.0263(9) 0.0067(8) -0.0008(7) 0.0011(8)
C93 0.0269(8) 0.0253(9) 0.0396(10) 0.0059(7) 0.0110(7) 0.0028(7)
C1 0.0139(7) 0.0238(8) 0.0229(8) 0.0023(6) 0.0059(6) 0.0023(6)
C2 0.0200(8) 0.0293(9) 0.0256(8) 0.0014(7) 0.0056(6) 0.0015(7)
C3 0.0193(8) 0.0522(12) 0.0236(9) 0.0014(8) 0.0039(7) 0.0057(7)
C4 0.0227(8) 0.0502(11) 0.0311(10) 0.0174(8) 0.0071(7) 0.0072(8)
C5 0.0218(8) 0.0310(9) 0.0413(10) 0.0133(8) 0.0084(7) 0.0032(7)
C6 0.0200(8) 0.0252(8) 0.0334(9) 0.0034(7) 0.0056(7) 0.0010(6)
C24 0.0239(8) 0.0284(9) 0.0358(10) -0.0083(7) 0.0036(7) -0.0072(7)
C14 0.0309(9) 0.0407(10) 0.0272(9) -0.0091(8) 0.0045(7) -0.0110(8)
C64 0.0255(8) 0.0244(8) 0.0299(9) 0.0001(7) -0.0030(7) -0.0027(7)
C54 0.0223(8) 0.0287(9) 0.0370(10) 0.0052(7) 0.0050(7) -0.0003(7)
C44 0.0322(9) 0.0358(10) 0.0280(9) 0.0002(8) 0.0051(7) -0.0110(8)
C34 0.0454(11) 0.0286(9) 0.0399(11) -0.0021(8) 0.0186(9) 0.0043(8)

loop_
_atom_type_symbol
_atom_type_description
_atom_type_scat_dispersion_real
_atom_type_scat_dispersion_imag
_atom_type_scat_source
C C 0.0181 0.0091 'International Tables Vol C Tables 4.2.6.8 and 6.1.1.4'
H H 0.0000 0.0000 'International Tables Vol C Tables 4.2.6.8 and 6.1.1.4'
Fe Fe -1.1336 3.1974 'International Tables Vol C Tables 4.2.6.8 and 6.1.1.4'
N N 0.0311 0.0180 'International Tables Vol C Tables 4.2.6.8 and 6.1.1.4'
Si Si 0.2541 0.3302 'International Tables Vol C Tables 4.2.6.8 and 6.1.1.4'

loop_
_geom_angle_atom_site_label_1
_geom_angle_atom_site_label_2
_geom_angle_atom_site_label_3
_geom_angle
_geom_angle_site_symmetry_1
_geom_angle_site_symmetry_3
_geom_angle_publ_flag
N1 Fe1 N21 131.69(5) . . ?
N1 Fe1 N11 128.46(5) . . ?
N21 Fe1 N11 94.88(5) . . ?
N2 Si24 C64 111.29(7) . . ?
N2 Si24 C54 113.53(7) . . ?
C64 Si24 C54 109.16(8) . . ?
N2 Si24 C24 97.22(7) . . ?
C64 Si24 C24 113.34(8) . . ?
C54 Si24 C24 111.99(8) . . ?
N2 Si14 C44 111.63(7) . . ?
N2 Si14 C34 114.04(8) . . ?
C44 Si14 C34 107.97(9) . . ?
N2 Si14 C14 98.11(7) . . ?
C44 Si14 C14 112.66(8) . . ?
C34 Si14 C14 112.31(9) . . ?
C1 N1 N2 115.89(12) . . ?
C1 N1 Fe1 118.98(10) . . ?
N2 N1 Fe1 124.48(9) . . ?
N1 N2 Si14 122.76(10) . . ?
N1 N2 Si24 120.18(10) . . ?
Si14 N2 Si24 115.74(7) . . ?
C21 N11 C12 119.23(12) . . ?
C21 N11 Fe1 121.34(10) . . ?
C12 N11 Fe1 119.43(9) . . ?
C41 N21 C13 119.68(12) . . ?
C41 N21 Fe1 120.58(10) . . ?
C13 N21 Fe1 119.69(9) . . ?
C21 C11 H11A 109.5 . . ?
C21 C11 H11B 109.5 . . ?
H11A C11 H11B 109.5 . . ?
C21 C11 H11C 109.5 . . ?
H11A C11 H11C 109.5 . . ?
H11B C11 H11C 109.5 . . ?
N11 C21 C31 123.56(13) . . ?
N11 C21 C11 119.61(13) . . ?
C31 C21 C11 116.82(13) . . ?
C41 C31 C21 129.24(14) . . ?
C41 C31 H31 115.4 . . ?
C21 C31 H31 115.4 . . ?
N21 C41 C31 123.80(13) . . ?
N21 C41 C51 120.19(13) . . ?
C31 C41 C51 116.01(13) . . ?
C41 C51 H51A 109.5 . . ?
C41 C51 H51B 109.5 . . ?
H51A C51 H51B 109.5 . . ?
C41 C51 H51C 109.5 . . ?
H51A C51 H51C 109.5 . . ?
H51B C51 H51C 109.5 . . ?
C22 C12 C62 121.23(13) . . ?
C22 C12 N11 121.05(13) . . ?
C62 C12 N11 117.64(13) . . ?
C52 C62 C12 118.21(14) . . ?
C52 C62 C102 120.80(13) . . ?
C12 C62 C102 120.98(13) . . ?
C42 C52 C62 121.21(14) . . ?
C42 C52 H52 119.4 . . ?
C62 C52 H52 119.4 . . ?
C52 C42 C32 119.80(14) . . ?
C52 C42 H42 120.1 . . ?
C32 C42 H42 120.1 . . ?
C42 C32 C22 121.47(14) . . ?
C42 C32 H32 119.3 . . ?
C22 C32 H32 119.3 . . ?
C32 C22 C12 117.98(14) . . ?
C32 C22 C72 119.19(13) . . ?
C12 C22 C72 122.66(13) . . ?
C62 C102 C112 111.95(13) . . ?
C62 C102 C122 113.22(13) . . ?
C112 C102 C122 110.66(13) . . ?
C62 C102 H102 106.9 . . ?
C112 C102 H102 106.9 . . ?
C122 C102 H102 106.9 . . ?
C102 C112 H11D 109.5 . . ?
C102 C112 H11E 109.5 . . ?
H11D C112 H11E 109.5 . . ?
C102 C112 H11F 109.5 . . ?
H11D C112 H11F 109.5 . . ?
H11E C112 H11F 109.5 . . ?
C102 C122 H12A 109.5 . . ?
C102 C122 H12B 109.5 . . ?
H12A C122 H12B 109.5 . . ?
C102 C122 H12C 109.5 . . ?
H12A C122 H12C 109.5 . . ?
H12B C122 H12C 109.5 . . ?
C22 C72 C82 112.91(13) . . ?
C22 C72 C92 109.26(13) . . ?
C82 C72 C92 110.15(14) . . ?
C22 C72 H72 108.1 . . ?
C82 C72 H72 108.1 . . ?
C92 C72 H72 108.1 . . ?
C72 C82 H82A 109.5 . . ?
C72 C82 H82B 109.5 . . ?
H82A C82 H82B 109.5 . . ?
C72 C82 H82C 109.5 . . ?
H82A C82 H82C 109.5 . . ?
H82B C82 H82C 109.5 . . ?
C72 C92 H92A 109.5 . . ?
C72 C92 H92B 109.5 . . ?
H92A C92 H92B 109.5 . . ?
C72 C92 H92C 109.5 . . ?
H92A C92 H92C 109.5 . . ?
H92B C92 H92C 109.5 . . ?
C23 C13 C63 121.08(14) . . ?
C23 C13 N21 120.66(13) . . ?
C63 C13 N21 118.13(13) . . ?
C53 C63 C13 118.44(14) . . ?
C53 C63 C103 119.69(14) . . ?
C13 C63 C103 121.86(13) . . ?
C43 C53 C63 120.97(15) . . ?
C43 C53 H53 119.5 . . ?
C63 C53 H53 119.5 . . ?
C33 C43 C53 119.98(14) . . ?
C33 C43 H43 120.0 . . ?
C53 C43 H43 120.0 . . ?
C43 C33 C23 121.39(15) . . ?
C43 C33 H33 119.3 . . ?
C23 C33 H33 119.3 . . ?
C33 C23 C13 118.11(14) . . ?
C33 C23 C73 119.13(14) . . ?
C13 C23 C73 122.76(13) . . ?
C63 C103 C113 111.48(13) . . ?
C63 C103 C123 112.79(13) . . ?
C113 C103 C123 109.32(13) . . ?
C63 C103 H103 107.7 . . ?
C113 C103 H103 107.7 . . ?
C123 C103 H103 107.7 . . ?
C103 C113 H11G 109.5 . . ?
C103 C113 H11H 109.5 . . ?
H11G C113 H11H 109.5 . . ?
C103 C113 H11I 109.5 . . ?
H11G C113 H11I 109.5 . . ?
H11H C113 H11I 109.5 . . ?
C103 C123 H12D 109.5 . . ?
C103 C123 H12E 109.5 . . ?
H12D C123 H12E 109.5 . . ?
C103 C123 H12F 109.5 . . ?
H12D C123 H12F 109.5 . . ?
H12E C123 H12F 109.5 . . ?
C23 C73 C93 111.94(14) . . ?
C23 C73 C83 111.37(13) . . ?
C93 C73 C83 109.61(14) . . ?
C23 C73 H73 107.9 . . ?
C93 C73 H73 107.9 . . ?
C83 C73 H73 107.9 . . ?
C73 C83 H83A 109.5 . . ?
C73 C83 H83B 109.5 . . ?
H83A C83 H83B 109.5 . . ?
C73 C83 H83C 109.5 . . ?
H83A C83 H83C 109.5 . . ?
H83B C83 H83C 109.5 . . ?
C73 C93 H93A 109.5 . . ?
C73 C93 H93B 109.5 . . ?
H93A C93 H93B 109.5 . . ?
C73 C93 H93C 109.5 . . ?
H93A C93 H93C 109.5 . . ?
H93B C93 H93C 109.5 . . ?
C6 C1 N1 125.00(15) . . ?
C6 C1 C2 117.67(15) . . ?
N1 C1 C2 117.33(14) . . ?
C3 C2 C1 121.09(16) . . ?
C3 C2 H2 119.5 . . ?
C1 C2 H2 119.5 . . ?
C2 C3 C4 120.59(17) . . ?
C2 C3 H3 119.7 . . ?
C4 C3 H3 119.7 . . ?
C3 C4 C5 118.84(16) . . ?
C3 C4 H4 120.6 . . ?
C5 C4 H4 120.6 . . ?
C4 C5 C6 121.31(17) . . ?
C4 C5 H5 119.3 . . ?
C6 C5 H5 119.3 . . ?
C5 C6 C1 120.43(16) . . ?
C5 C6 H6 119.8 . . ?
C1 C6 H6 119.8 . . ?
C14 C24 Si24 107.90(11) . . ?
C14 C24 H24A 110.1 . . ?
Si24 C24 H24A 110.1 . . ?
C14 C24 H24B 110.1 . . ?
Si24 C24 H24B 110.1 . . ?
H24A C24 H24B 108.4 . . ?
C24 C14 Si14 108.16(12) . . ?
C24 C14 H14A 110.1 . . ?
Si14 C14 H14A 110.1 . . ?
C24 C14 H14B 110.1 . . ?
Si14 C14 H14B 110.1 . . ?
H14A C14 H14B 108.4 . . ?
Si24 C64 H64A 109.5 . . ?
Si24 C64 H64B 109.5 . . ?
H64A C64 H64B 109.5 . . ?
Si24 C64 H64C 109.5 . . ?
H64A C64 H64C 109.5 . . ?
H64B C64 H64C 109.5 . . ?
Si24 C54 H54A 109.5 . . ?
Si24 C54 H54B 109.5 . . ?
H54A C54 H54B 109.5 . . ?
Si24 C54 H54C 109.5 . . ?
H54A C54 H54C 109.5 . . ?
H54B C54 H54C 109.5 . . ?
Si14 C44 H44A 109.5 . . ?
Si14 C44 H44B 109.5 . . ?
H44A C44 H44B 109.5 . . ?
Si14 C44 H44C 109.5 . . ?
H44A C44 H44C 109.5 . . ?
H44B C44 H44C 109.5 . . ?
Si14 C34 H34A 109.5 . . ?
Si14 C34 H34B 109.5 . . ?
H34A C34 H34B 109.5 . . ?
Si14 C34 H34C 109.5 . . ?
H34A C34 H34C 109.5 . . ?
H34B C34 H34C 109.5 . . ?

loop_
_geom_bond_atom_site_label_1
_geom_bond_atom_site_label_2
_geom_bond_distance
_geom_bond_site_symmetry_2
_geom_bond_publ_flag
Fe1 N1 1.9205(13) . ?
Fe1 N21 1.9957(12) . ?
Fe1 N11 1.9962(12) . ?
Si24 N2 1.7433(13) . ?
Si24 C64 1.8607(17) . ?
Si24 C54 1.8618(17) . ?
Si24 C24 1.8753(17) . ?
Si14 N2 1.7363(14) . ?
Si14 C44 1.8567(17) . ?
Si14 C34 1.8596(19) . ?
Si14 C14 1.8780(18) . ?
N1 C1 1.395(2) . ?
N1 N2 1.4540(18) . ?
N11 C21 1.3373(19) . ?
N11 C12 1.4411(18) . ?
N21 C41 1.3332(19) . ?
N21 C13 1.4452(19) . ?
C11 C21 1.510(2) . ?
C11 H11A 0.9800 . ?
C11 H11B 0.9800 . ?
C11 H11C 0.9800 . ?
C21 C31 1.404(2) . ?
C31 C41 1.403(2) . ?
C31 H31 0.9500 . ?
C41 C51 1.512(2) . ?
C51 H51A 0.9800 . ?
C51 H51B 0.9800 . ?
C51 H51C 0.9800 . ?
C12 C22 1.404(2) . ?
C12 C62 1.410(2) . ?
C62 C52 1.396(2) . ?
C62 C102 1.519(2) . ?
C52 C42 1.378(2) . ?
C52 H52 0.9500 . ?
C42 C32 1.385(2) . ?
C42 H42 0.9500 . ?
C32 C22 1.396(2) . ?
C32 H32 0.9500 . ?
C22 C72 1.520(2) . ?
C102 C112 1.526(2) . ?
C102 C122 1.530(2) . ?
C102 H102 1.0000 . ?
C112 H11D 0.9800 . ?
C112 H11E 0.9800 . ?
C112 H11F 0.9800 . ?
C122 H12A 0.9800 . ?
C122 H12B 0.9800 . ?
C122 H12C 0.9800 . ?
C72 C82 1.533(2) . ?
C72 C92 1.534(2) . ?
C72 H72 1.0000 . ?
C82 H82A 0.9800 . ?
C82 H82B 0.9800 . ?
C82 H82C 0.9800 . ?
C92 H92A 0.9800 . ?
C92 H92B 0.9800 . ?
C92 H92C 0.9800 . ?
C13 C23 1.406(2) . ?
C13 C63 1.409(2) . ?
C63 C53 1.390(2) . ?
C63 C103 1.525(2) . ?
C53 C43 1.386(2) . ?
C53 H53 0.9500 . ?
C43 C33 1.379(2) . ?
C43 H43 0.9500 . ?
C33 C23 1.393(2) . ?
C33 H33 0.9500 . ?
C23 C73 1.518(2) . ?
C103 C113 1.532(2) . ?
C103 C123 1.533(2) . ?
C103 H103 1.0000 . ?
C113 H11G 0.9800 . ?
C113 H11H 0.9800 . ?
C113 H11I 0.9800 . ?
C123 H12D 0.9800 . ?
C123 H12E 0.9800 . ?
C123 H12F 0.9800 . ?
C73 C93 1.527(2) . ?
C73 C83 1.538(2) . ?
C73 H73 1.0000 . ?
C83 H83A 0.9800 . ?
C83 H83B 0.9800 . ?
C83 H83C 0.9800 . ?
C93 H93A 0.9800 . ?
C93 H93B 0.9800 . ?
C93 H93C 0.9800 . ?
C1 C6 1.394(2) . ?
C1 C2 1.415(2) . ?
C2 C3 1.380(2) . ?
C2 H2 0.9500 . ?
C3 C4 1.385(3) . ?
C3 H3 0.9500 . ?
C4 C5 1.386(3) . ?
C4 H4 0.9500 . ?
C5 C6 1.389(2) . ?
C5 H5 0.9500 . ?
C6 H6 0.9500 . ?
C24 C14 1.550(2) . ?
C24 H24A 0.9900 . ?
C24 H24B 0.9900 . ?
C14 H14A 0.9900 . ?
C14 H14B 0.9900 . ?
C64 H64A 0.9800 . ?
C64 H64B 0.9800 . ?
C64 H64C 0.9800 . ?
C54 H54A 0.9800 . ?
C54 H54B 0.9800 . ?
C54 H54C 0.9800 . ?
C44 H44A 0.9800 . ?
C44 H44B 0.9800 . ?
C44 H44C 0.9800 . ?
C34 H34A 0.9800 . ?
C34 H34B 0.9800 . ?
C34 H34C 0.9800 . ?

loop_
_geom_torsion_atom_site_label_1
_geom_torsion_atom_site_label_2
_geom_torsion_atom_site_label_3
_geom_torsion_atom_site_label_4
_geom_torsion
_geom_torsion_site_symmetry_1
_geom_torsion_site_symmetry_2
_geom_torsion_site_symmetry_3
_geom_torsion_site_symmetry_4
_geom_torsion_publ_flag
C1 N1 N2 Si14 -107.02(13) . . . . ?
Fe1 N1 N2 Si14 63.62(14) . . . . ?
C1 N1 N2 Si24 86.70(14) . . . . ?
Fe1 N1 N2 Si24 -102.66(11) . . . . ?
C44 Si14 N2 N1 -44.34(14) . . . . ?
C34 Si14 N2 N1 78.37(13) . . . . ?
C14 Si14 N2 N1 -162.72(12) . . . . ?
C44 Si14 N2 Si24 122.50(9) . . . . ?
C34 Si14 N2 Si24 -114.79(10) . . . . ?
C14 Si14 N2 Si24 4.13(10) . . . . ?
C64 Si24 N2 N1 63.27(13) . . . . ?
C54 Si24 N2 N1 -60.35(13) . . . . ?
C24 Si24 N2 N1 -178.17(11) . . . . ?
C64 Si24 N2 Si14 -103.93(9) . . . . ?
C54 Si24 N2 Si14 132.44(9) . . . . ?
C24 Si24 N2 Si14 14.62(10) . . . . ?
C12 N11 C21 C31 -172.00(14) . . . . ?
Fe1 N11 C21 C31 7.1(2) . . . . ?
C12 N11 C21 C11 6.3(2) . . . . ?
Fe1 N11 C21 C11 -174.62(11) . . . . ?
N11 C21 C31 C41 13.0(3) . . . . ?
C11 C21 C31 C41 -165.34(16) . . . . ?
C13 N21 C41 C31 166.74(14) . . . . ?
Fe1 N21 C41 C31 -15.8(2) . . . . ?
C13 N21 C41 C51 -13.2(2) . . . . ?
Fe1 N21 C41 C51 164.22(11) . . . . ?
C21 C31 C41 N21 -7.9(3) . . . . ?
C21 C31 C41 C51 172.04(15) . . . . ?
C21 N11 C12 C22 -81.47(17) . . . . ?
Fe1 N11 C12 C22 99.40(14) . . . . ?
C21 N11 C12 C62 101.89(16) . . . . ?
Fe1 N11 C12 C62 -77.25(14) . . . . ?
C22 C12 C62 C52 3.7(2) . . . . ?
N11 C12 C62 C52 -179.68(12) . . . . ?
C22 C12 C62 C102 -175.75(13) . . . . ?
N11 C12 C62 C102 0.9(2) . . . . ?
C12 C62 C52 C42 -2.2(2) . . . . ?
C102 C62 C52 C42 177.20(14) . . . . ?
C62 C52 C42 C32 -0.3(2) . . . . ?
C52 C42 C32 C22 1.5(2) . . . . ?
C42 C32 C22 C12 -0.1(2) . . . . ?
C42 C32 C22 C72 -175.50(14) . . . . ?
C62 C12 C22 C32 -2.5(2) . . . . ?
N11 C12 C22 C32 -179.06(13) . . . . ?
C62 C12 C22 C72 172.70(13) . . . . ?
N11 C12 C22 C72 -3.8(2) . . . . ?
C52 C62 C102 C112 96.76(16) . . . . ?
C12 C62 C102 C112 -83.84(17) . . . . ?
C52 C62 C102 C122 -29.2(2) . . . . ?
C12 C62 C102 C122 150.23(14) . . . . ?
C32 C22 C72 C82 -48.08(19) . . . . ?
C12 C22 C72 C82 136.75(15) . . . . ?
C32 C22 C72 C92 74.86(17) . . . . ?
C12 C22 C72 C92 -100.31(16) . . . . ?
C41 N21 C13 C23 94.88(17) . . . . ?
Fe1 N21 C13 C23 -82.58(15) . . . . ?
C41 N21 C13 C63 -89.27(17) . . . . ?
Fe1 N21 C13 C63 93.27(14) . . . . ?
C23 C13 C63 C53 -0.9(2) . . . . ?
N21 C13 C63 C53 -176.75(13) . . . . ?
C23 C13 C63 C103 178.44(13) . . . . ?
N21 C13 C63 C103 2.6(2) . . . . ?
C13 C63 C53 C43 1.8(2) . . . . ?
C103 C63 C53 C43 -177.52(14) . . . . ?
C63 C53 C43 C33 -0.9(2) . . . . ?
C53 C43 C33 C23 -1.0(2) . . . . ?
C43 C33 C23 C13 1.9(2) . . . . ?
C43 C33 C23 C73 -177.35(14) . . . . ?
C63 C13 C23 C33 -0.9(2) . . . . ?
N21 C13 C23 C33 174.82(13) . . . . ?
C63 C13 C23 C73 178.29(14) . . . . ?
N21 C13 C23 C73 -6.0(2) . . . . ?
C53 C63 C103 C113 -87.72(17) . . . . ?
C13 C63 C103 C113 92.93(17) . . . . ?
C53 C63 C103 C123 35.72(19) . . . . ?
C13 C63 C103 C123 -143.63(15) . . . . ?
C33 C23 C73 C93 -55.48(19) . . . . ?
C13 C23 C73 C93 125.33(15) . . . . ?
C33 C23 C73 C83 67.62(19) . . . . ?
C13 C23 C73 C83 -111.56(16) . . . . ?
N2 N1 C1 C6 8.6(2) . . . . ?
Fe1 N1 C1 C6 -162.59(12) . . . . ?
N2 N1 C1 C2 -172.26(12) . . . . ?
Fe1 N1 C1 C2 16.56(18) . . . . ?
C6 C1 C2 C3 3.2(2) . . . . ?
N1 C1 C2 C3 -176.01(14) . . . . ?
C1 C2 C3 C4 -2.0(2) . . . . ?
C2 C3 C4 C5 -0.3(2) . . . . ?
C3 C4 C5 C6 1.2(3) . . . . ?
C4 C5 C6 C1 0.1(2) . . . . ?
N1 C1 C6 C5 176.91(14) . . . . ?
C2 C1 C6 C5 -2.2(2) . . . . ?
N2 Si24 C24 C14 -32.27(13) . . . . ?
C64 Si24 C24 C14 84.68(14) . . . . ?
C54 Si24 C24 C14 -151.29(12) . . . . ?
Si24 C24 C14 Si14 37.68(15) . . . . ?
N2 Si14 C14 C24 -26.31(13) . . . . ?
C44 Si14 C14 C24 -143.89(12) . . . . ?
C34 Si14 C14 C24 93.91(14) . . . . ?
